data_7243451
loop_
_publ_author_name
'Wang, Wenyan'
'Izarova, Natalya V.'
'van Leusen, Jan'
'K\"ogerler, Paul'

_publ_section_title
;
 A phosphonate--lanthanoid polyoxometalate coordination polymer:
 {Ce2P2W16O60L2}n zipper chains
;
_journal_issue 35
_journal_name_full CrystEngComm
_journal_page_first 5989
_journal_page_last 5993
_journal_paper_doi 10.1039/D1CE00896J
_journal_volume 23
_journal_year 2021
_chemical_formula_sum 'C17 H88 Ce2.5 N2.5 O91 P4 W16'
_chemical_formula_weight 5199.67
_space_group_crystal_system monoclinic
_space_group_IT_number 5
_space_group_name_Hall 'C 2y'
_space_group_name_H-M_alt 'C 1 2 1'
_atom_sites_solution_hydrogens geom
_audit_creation_method SHELXL-2018/3
_audit_update_record
;
2021-03-17 deposited with the CCDC.	2021-08-23 downloaded from the CCDC.
;
_cell_angle_alpha 90
_cell_angle_beta 91.89(3)
_cell_angle_gamma 90
_cell_formula_units_Z 4
_cell_length_a 25.850(5)
_cell_length_b 13.375(3)
_cell_length_c 27.037(5)
_cell_measurement_reflns_used 50369
_cell_measurement_temperature 100(2)
_cell_measurement_theta_max 25.06
_cell_measurement_theta_min 1.66
_cell_volume 9343(3)
_computing_cell_refinement
;
X-Area Recipe 1.33.0.0 (STOE, 2015)
;
_computing_data_collection
;
X-Area Pilatus3_SV 1.31.131.0 (STOE, 2017)
;
_computing_data_reduction
;
X-Area Integrate 1.71.0.0 (STOE, 2016)
X-Area LANA 1.71.4.0 (STOE, 2017)
;
_computing_structure_refinement 'SHELXL-2018/3 (Sheldrick, 2018)'
_computing_structure_solution 'SHELXT 2018/2 (Sheldrick, 2018)'
_diffrn_ambient_temperature 100(2)
_diffrn_detector_area_resol_mean 5.81
_diffrn_measured_fraction_theta_full 0.999
_diffrn_measured_fraction_theta_max 0.999
_diffrn_measurement_device_type 'STOE STADIVARI'
_diffrn_measurement_method 'rotation method, \w scans'
_diffrn_radiation_type MoK\a
_diffrn_radiation_wavelength 0.71073
_diffrn_reflns_av_R_equivalents 0.0828
_diffrn_reflns_av_unetI/netI 0.0353
_diffrn_reflns_Laue_measured_fraction_full 0.999
_diffrn_reflns_Laue_measured_fraction_max 0.999
_diffrn_reflns_limit_h_max 30
_diffrn_reflns_limit_h_min -31
_diffrn_reflns_limit_k_max 16
_diffrn_reflns_limit_k_min -16
_diffrn_reflns_limit_l_max 32
_diffrn_reflns_limit_l_min -32
_diffrn_reflns_number 120890
_diffrn_reflns_point_group_measured_fraction_full 0.998
_diffrn_reflns_point_group_measured_fraction_max 0.998
_diffrn_reflns_theta_full 25.242
_diffrn_reflns_theta_max 25.682
_diffrn_reflns_theta_min 1.725
_diffrn_source 'Genix Mo'
_exptl_absorpt_coefficient_mu 20.989
_exptl_absorpt_correction_T_max 0.1185
_exptl_absorpt_correction_T_min 0.0276
_exptl_absorpt_correction_type gaussian
_exptl_absorpt_process_details
;
STOE X-Red32, absorption correction by Gaussian integration.
Afterwards scaling of reflection intensities was performed within STOE LANA.
;
_exptl_crystal_colour colorless
_exptl_crystal_density_diffrn 3.697
_exptl_crystal_density_method 'not measured'
_exptl_crystal_description plate
_exptl_crystal_F_000 9298
_exptl_crystal_size_max 0.300
_exptl_crystal_size_mid 0.210
_exptl_crystal_size_min 0.050
_refine_diff_density_max 3.197
_refine_diff_density_min -4.281
_refine_diff_density_rms 0.613
_refine_ls_abs_structure_details
;
 Refined as an inversion twin.
;
_refine_ls_abs_structure_Flack 0.345(17)
_refine_ls_extinction_method none
_refine_ls_goodness_of_fit_ref 1.019
_refine_ls_hydrogen_treatment constr
_refine_ls_matrix_type full
_refine_ls_number_parameters 625
_refine_ls_number_reflns 17714
_refine_ls_number_restraints 14
_refine_ls_restrained_S_all 1.019
_refine_ls_R_factor_all 0.0708
_refine_ls_R_factor_gt 0.0692
_refine_ls_shift/su_max 0.001
_refine_ls_shift/su_mean 0.000
_refine_ls_structure_factor_coef Fsqd
_refine_ls_weighting_details 'w=1/[\s^2^(Fo^2^)+(0.1712P)^2^+26.1504P] where P=(Fo^2^+2Fc^2^)/3'
_refine_ls_weighting_scheme calc
_refine_ls_wR_factor_gt 0.1891
_refine_ls_wR_factor_ref 0.1919
_reflns_Friedel_coverage 0.911
_reflns_Friedel_fraction_full 0.997
_reflns_Friedel_fraction_max 0.997
_reflns_number_gt 16927
_reflns_number_total 17714
_reflns_threshold_expression 'I > 2\s(I)'
_cod_data_source_file d1ce00896j2.cif
_cod_data_source_block cephp2_a_sq
_cod_depositor_comments 'Adding full bibliography for 7243451.cif.'
_cod_original_sg_symbol_H-M 'C 2'
_cod_original_formula_sum 'C17 H88 Ce2.50 N2.50 O91 P4 W16'
_cod_database_code 7243451
_shelx_shelxl_version_number 2018/3
_shelx_space_group_comment
;
The symmetry employed for this shelxl refinement is uniquely defined
by the following loop, which should always be used as a source of
symmetry information in preference to the above space-group names.
They are only intended as comments.
;
_shelx_estimated_absorpt_t_min 0.062
_shelx_estimated_absorpt_t_max 0.420

loop_
_space_group_symop_operation_xyz
'x, y, z'
'-x, y, -z'
'x+1/2, y+1/2, z'
'-x+1/2, y+1/2, -z'

loop_
_atom_site_label
_atom_site_type_symbol
_atom_site_fract_x
_atom_site_fract_y
_atom_site_fract_z
_atom_site_U_iso_or_equiv
_atom_site_adp_type
_atom_site_occupancy
_atom_site_site_symmetry_order
_atom_site_calc_flag
_atom_site_refinement_flags_posn
_atom_site_refinement_flags_adp
_atom_site_refinement_flags_occupancy
_atom_site_disorder_assembly
_atom_site_disorder_group
W1 W 0.32671(4) 0.15707(9) -0.40901(4) 0.0280(2) Uani 1 1 d . . . . .
W2 W 0.26418(4) -0.05459(8) -0.43393(4) 0.0267(2) Uani 1 1 d . . . . .
W3 W 0.16736(4) 0.31004(8) -0.35703(4) 0.0275(2) Uani 1 1 d . . . . .
W4 W 0.28609(4) 0.30742(8) -0.30028(4) 0.0278(2) Uani 1 1 d . . . . .
W5 W 0.35315(4) 0.07256(9) -0.27784(4) 0.0285(2) Uani 1 1 d . . . . .
W6 W 0.29187(4) -0.14221(8) -0.30310(4) 0.0274(2) Uani 1 1 d . . . . .
W7 W 0.15831(4) -0.13942(8) -0.35122(4) 0.0264(2) Uani 1 1 d . . . . .
W8 W 0.10170(4) 0.07912(9) -0.38322(4) 0.0263(2) Uani 1 1 d . . . . .
W9 W 0.11490(4) 0.31350(8) -0.22470(4) 0.0280(2) Uani 1 1 d . . . . .
W10 W 0.23341(4) 0.31190(8) -0.17196(4) 0.0282(2) Uani 1 1 d . . . . .
W11 W 0.29896(4) 0.06977(9) -0.14953(4) 0.0287(2) Uani 1 1 d . . . . .
W12 W 0.23793(4) -0.14442(8) -0.17469(4) 0.0283(2) Uani 1 1 d . . . . .
W13 W 0.10312(4) -0.14462(8) -0.22424(4) 0.0279(2) Uani 1 1 d . . . . .
W14 W 0.04682(4) 0.07307(9) -0.25260(4) 0.0270(2) Uani 1 1 d . . . . .
W15 W 0.19010(4) 0.15109(9) -0.07141(4) 0.0275(2) Uani 1 1 d . . . . .
W16 W 0.12866(4) -0.06346(9) -0.09650(4) 0.0285(2) Uani 1 1 d . . . . .
Ce1 Ce 0.19604(6) 0.18253(12) -0.49359(6) 0.0305(3) Uani 1 1 d . . . . .
Ce2 Ce -0.05467(7) 0.27521(16) -0.09373(7) 0.0429(4) Uani 1 1 d . . . . .
Ce3 Ce 0.48235(12) 0.1984(3) -0.45328(12) 0.0336(7) Uani 0.5 1 d . . P . .
P1 P 0.2290(2) 0.0792(6) -0.3318(2) 0.0235(13) Uani 1 1 d . . . . .
P2 P 0.1688(3) 0.0812(6) -0.1915(2) 0.0251(13) Uani 1 1 d . . . . .
P3 P 0.0911(3) 0.3058(6) -0.0985(3) 0.0318(15) Uani 1 1 d . . . . .
P4 P 0.0158(3) 0.0394(6) -0.1295(3) 0.0323(15) Uani 1 1 d . . . . .
C31 C 0.1223(8) 0.4270(13) -0.0879(8) 0.033(6) Uiso 1 1 d G U . . .
C32 C 0.1624(8) 0.4396(15) -0.0529(8) 0.057(9) Uiso 1 1 d G U . . .
H32A H 0.174631 0.384063 -0.034026 0.068 Uiso 1 1 calc R U . . .
C33 C 0.1845(8) 0.5334(18) -0.0456(9) 0.049(8) Uiso 1 1 d G U . . .
H33A H 0.211856 0.541941 -0.021646 0.059 Uiso 1 1 calc R U . . .
C34 C 0.1665(10) 0.6146(14) -0.0732(10) 0.083(13) Uiso 1 1 d G U . . .
H34A H 0.181643 0.678692 -0.068211 0.099 Uiso 1 1 calc R U . . .
C35 C 0.1265(10) 0.6020(15) -0.1083(10) 0.056(9) Uiso 1 1 d G U . . .
H35A H 0.114205 0.657568 -0.127156 0.067 Uiso 1 1 calc R U . . .
C36 C 0.1044(8) 0.5083(17) -0.1156(8) 0.056(9) Uiso 1 1 d G U . . .
H36A H 0.076980 0.499691 -0.139537 0.067 Uiso 1 1 calc R U . . .
C41 C -0.0242(8) -0.0704(14) -0.1441(8) 0.038(6) Uiso 1 1 d G U . . .
C42 C -0.0120(7) -0.1649(16) -0.1257(8) 0.038(6) Uiso 1 1 d G U . . .
H42A H 0.017420 -0.173805 -0.104152 0.045 Uiso 1 1 calc R U . . .
C43 C -0.0429(10) -0.2464(13) -0.1388(10) 0.092(15) Uiso 1 1 d G U . . .
H43A H -0.034621 -0.310928 -0.126190 0.110 Uiso 1 1 calc R U . . .
C44 C -0.0860(9) -0.2334(15) -0.1702(10) 0.057(9) Uiso 1 1 d G U . . .
H44A H -0.107137 -0.289021 -0.179183 0.069 Uiso 1 1 calc R U . . .
C45 C -0.0982(7) -0.1389(18) -0.1886(8) 0.051(8) Uiso 1 1 d G U . . .
H45A H -0.127612 -0.129991 -0.210138 0.061 Uiso 1 1 calc R U . . .
C46 C -0.0673(9) -0.0574(14) -0.1755(9) 0.058(9) Uiso 1 1 d G U . . .
H46A H -0.075571 0.007133 -0.188101 0.070 Uiso 1 1 calc R U . . .
O1T O 0.3879(8) 0.1936(16) -0.4265(8) 0.036(4) Uiso 1 1 d . . . . .
O2T O 0.2314(7) 0.0154(14) -0.4804(7) 0.025(4) Uiso 1 1 d . . . . .
O3T O 0.1314(8) 0.4128(15) -0.3722(8) 0.032(4) Uiso 1 1 d . . . . .
O4T O 0.3267(8) 0.4042(16) -0.2961(8) 0.035(4) Uiso 1 1 d . . . . .
O5T O 0.4169(8) 0.0919(17) -0.2612(8) 0.036(4) Uiso 1 1 d . . . . .
O6T O 0.3162(8) -0.2619(16) -0.3032(8) 0.034(4) Uiso 1 1 d . . . . .
O7T O 0.1420(8) -0.2558(16) -0.3713(8) 0.037(5) Uiso 1 1 d . . . . .
O8T O 0.0413(7) 0.1003(15) -0.4093(7) 0.032(4) Uiso 1 1 d . . . . .
O9T O 0.0731(7) 0.4110(15) -0.2302(7) 0.029(4) Uiso 1 1 d . . . . .
O10T O 0.2684(8) 0.4030(16) -0.1448(8) 0.035(4) Uiso 1 1 d . . . . .
O11T O 0.3518(8) 0.0863(17) -0.1102(8) 0.038(4) Uiso 1 1 d . . . . .
O12T O 0.2545(8) -0.2587(17) -0.1523(8) 0.039(5) Uiso 1 1 d . . . . .
O13T O 0.0771(7) -0.2605(15) -0.2245(7) 0.028(4) Uiso 1 1 d . . . . .
O14T O -0.0175(7) 0.0949(15) -0.2670(7) 0.031(4) Uiso 1 1 d . . . . .
O15T O 0.2125(7) 0.1913(14) -0.0139(7) 0.029(4) Uiso 1 1 d . . . . .
O16T O 0.1142(7) -0.1538(14) -0.0553(7) 0.026(4) Uiso 1 1 d . . . . .
O1P1 O 0.2531(7) 0.0756(14) -0.3852(7) 0.027(4) Uiso 1 1 d . . . . .
O2P1 O 0.2216(7) 0.1874(14) -0.3169(7) 0.025(4) Uiso 1 1 d . . . . .
O3P1 O 0.2667(7) 0.0265(14) -0.2971(7) 0.027(4) Uiso 1 1 d . . . . .
O4P1 O 0.1775(7) 0.0308(14) -0.3357(7) 0.028(4) Uiso 1 1 d . . . . .
O1P2 O 0.1758(7) 0.1878(15) -0.2075(7) 0.028(4) Uiso 1 1 d . . . . .
O2P2 O 0.2219(8) 0.0262(15) -0.1926(8) 0.032(4) Uiso 1 1 d . . . . .
O3P2 O 0.1299(8) 0.0275(15) -0.2252(8) 0.032(4) Uiso 1 1 d . . . . .
O4P2 O 0.1483(7) 0.0771(15) -0.1386(7) 0.030(4) Uiso 1 1 d . . . . .
O1P3 O 0.0940(7) 0.2813(15) -0.1523(7) 0.031(4) Uiso 1 1 d . . . . .
O2P3 O 0.1193(8) 0.2249(16) -0.0672(8) 0.035(4) Uiso 1 1 d . . . . .
O3P3 O 0.0360(8) 0.3168(16) -0.0812(8) 0.035(4) Uiso 1 1 d . . . . .
O1P4 O 0.0367(7) 0.0796(16) -0.1785(7) 0.032(4) Uiso 1 1 d . . . . .
O2P4 O 0.0600(7) 0.0070(15) -0.0931(7) 0.030(4) Uiso 1 1 d . . . . .
O3P4 O -0.0171(8) 0.1181(17) -0.1047(8) 0.039(5) Uiso 1 1 d . . . . .
O12 O 0.3267(9) 0.0231(18) -0.4366(9) 0.041(5) Uiso 1 1 d . . . . .
O14 O 0.3085(7) 0.2567(13) -0.3631(7) 0.024(4) Uiso 1 1 d . . . . .
O15 O 0.3559(7) 0.0906(15) -0.3436(7) 0.029(4) Uiso 1 1 d . . . . .
O26 O 0.2984(7) -0.1117(14) -0.3674(7) 0.028(4) Uiso 1 1 d . . . . .
O27 O 0.2047(7) -0.1053(14) -0.4041(7) 0.027(4) Uiso 1 1 d . . . . .
O34 O 0.2291(8) 0.3759(17) -0.3321(8) 0.037(5) Uiso 1 1 d . . . . .
O38 O 0.1183(8) 0.2037(16) -0.3538(8) 0.035(4) Uiso 1 1 d . . . . .
O39 O 0.1466(8) 0.3242(16) -0.2819(8) 0.034(4) Uiso 1 1 d . . . . .
O45 O 0.3241(8) 0.2013(16) -0.2696(8) 0.035(4) Uiso 1 1 d . . . . .
O56 O 0.3527(8) -0.0701(16) -0.2813(8) 0.034(4) Uiso 1 1 d . . . . .
O67 O 0.2205(8) -0.1642(16) -0.3127(8) 0.036(4) Uiso 1 1 d . . . . .
O78 O 0.1054(8) -0.0627(16) -0.3835(8) 0.034(4) Uiso 1 1 d . . . . .
O101 O 0.2789(8) 0.2004(16) -0.1656(8) 0.035(4) Uiso 1 1 d . . . . .
O105 O 0.2039(6) 0.2612(13) -0.1138(7) 0.023(3) Uiso 1 1 d . . . . .
O112 O 0.2876(8) -0.0697(16) -0.1373(8) 0.035(4) Uiso 1 1 d . . . . .
O115 O 0.2460(8) 0.0909(16) -0.0935(7) 0.034(4) Uiso 1 1 d . . . . .
O123 O 0.1756(7) -0.1664(15) -0.2085(8) 0.031(4) Uiso 1 1 d . . . . .
O126 O 0.1905(8) -0.1079(16) -0.1174(8) 0.035(4) Uiso 1 1 d . . . . .
O134 O 0.0427(8) -0.0691(17) -0.2428(8) 0.038(5) Uiso 1 1 d . . . . .
O136 O 0.0979(8) -0.1111(16) -0.1572(8) 0.034(4) Uiso 1 1 d . . . . .
O156 O 0.1555(8) 0.0339(15) -0.0499(8) 0.034(4) Uiso 1 1 d . . . . .
O410 O 0.2539(7) 0.3270(15) -0.2375(7) 0.031(4) Uiso 1 1 d . . . . .
O511 O 0.3296(7) 0.0469(14) -0.2091(7) 0.029(4) Uiso 1 1 d . . . . .
O612 O 0.2740(7) -0.1435(15) -0.2320(7) 0.031(4) Uiso 1 1 d . . . . .
O713 O 0.1233(7) -0.1397(15) -0.2907(7) 0.028(4) Uiso 1 1 d . . . . .
O814 O 0.0711(8) 0.0599(15) -0.3129(8) 0.032(4) Uiso 1 1 d . . . . .
O910 O 0.1728(8) 0.3788(18) -0.1887(9) 0.041(5) Uiso 1 1 d . . . . .
O914 O 0.0728(8) 0.2067(16) -0.2416(8) 0.037(5) Uiso 1 1 d . . . . .
O1C1 O 0.2873(7) 0.2064(14) -0.4558(7) 0.029(4) Uiso 1 1 d . . . . .
O2C1 O 0.2851(7) -0.1506(14) -0.4690(7) 0.027(4) Uiso 1 1 d . . . . .
O3C1 O 0.1928(7) 0.2760(14) -0.4146(7) 0.027(4) Uiso 1 1 d . . . . .
O8C1 O 0.1409(7) 0.0967(14) -0.4312(7) 0.028(4) Uiso 1 1 d . . . . .
O11C O 0.2683(7) 0.1577(16) -0.5556(7) 0.034(4) Uiso 1 1 d . . . . .
O12C O 0.1637(13) 0.207(3) -0.5826(13) 0.048(7) Uiso 0.75 1 d . . P . .
O13C O 0.1326(12) 0.043(2) -0.5341(12) 0.046(7) Uiso 0.75 1 d . . P . .
O14C O 0.1126(9) 0.2795(19) -0.4998(9) 0.046(5) Uiso 1 1 d . . . . .
O21C O -0.0676(10) 0.168(2) -0.0165(10) 0.058(6) Uiso 1 1 d . . . . .
O22C O -0.0204(8) 0.2766(16) -0.1794(8) 0.038(5) Uiso 1 1 d . . . . .
O23C O -0.0522(9) 0.388(2) -0.0180(10) 0.051(6) Uiso 1 1 d . . . . .
O24C O -0.1249(10) 0.1991(19) -0.1462(9) 0.049(6) Uiso 1 1 d . . . . .
O25C O -0.0673(13) 0.447(3) -0.1275(13) 0.052(8) Uiso 0.75 1 d . . P A .
O26C O -0.1513(16) 0.303(4) -0.0678(15) 0.030(6) Uiso 0.52(6) 1 d . . P A 1
O27C O -0.1404(17) 0.342(4) -0.0728(16) 0.030(6) Uiso 0.48(6) 1 d . . P A 2
O31C O 0.520(2) 0.306(5) -0.386(2) 0.067(15) Uiso 0.5 1 d . . P . .
O32C O 0.4717(14) 0.108(3) -0.3735(15) 0.031(8) Uiso 0.5 1 d . . P . .
O33C O 0.4575(17) 0.017(4) -0.4697(17) 0.042(10) Uiso 0.5 1 d . . P . .
O34C O 0.4604(15) 0.328(3) -0.5090(15) 0.033(8) Uiso 0.5 1 d . . P . .
O35C O 0.567(2) 0.133(5) -0.428(2) 0.018(12) Uiso 0.25 1 d . . P . .
O1W O 0.2424(9) 0.0886(19) -0.6501(9) 0.048(5) Uiso 1 1 d . . . . .
O2W O 0.3537(8) 0.3434(16) -0.5099(8) 0.038(5) Uiso 1 1 d . . . . .
O3W O 0.3535(9) 0.0243(18) -0.5371(9) 0.045(5) Uiso 1 1 d . . . . .
O4W O -0.1196(10) 0.134(2) -0.2360(10) 0.057(6) Uiso 1 1 d . . . . .
O5W O 0.2172(8) -0.0584(18) -0.5799(8) 0.041(5) Uiso 1 1 d . . . . .
O6W O -0.0433(14) 0.346(3) -0.2688(14) 0.058(9) Uiso 0.75 1 d . . P . .
O7W O -0.0085(12) 0.532(3) -0.1914(13) 0.049(7) Uiso 0.75 1 d . . P . .
O8W O -0.0775(17) 0.591(4) -0.0246(17) 0.041(10) Uiso 0.5 1 d . . P . .
O9W O 0.000000 -1.185(12) 0.000000 0.06(4) Uiso 0.25 2 d S . P . .
O10W O -0.2011(15) 0.107(3) -0.0844(15) 0.063(9) Uiso 0.75 1 d . . P . .
O11W O 0.4698(16) 0.297(3) -0.2921(16) 0.038(9) Uiso 0.5 1 d . . P . .
O12W O 0.4153(14) -0.117(3) -0.4093(14) 0.057(8) Uiso 0.75 1 d . . P . .
O13W O 0.0292(16) 0.037(3) -0.5143(16) 0.038(9) Uiso 0.5 1 d . . P . .
O14W O 0.2529(16) 0.379(3) 0.0251(16) 0.038(9) Uiso 0.5 1 d . . P . .
O15W O -0.1743(18) -0.084(4) -0.0509(18) 0.060(11) Uiso 0.6 1 d . . P . .
O16W O -0.168(2) -0.197(5) -0.056(2) 0.053(15) Uiso 0.4 1 d . . P . .
O17W O 0.000000 0.020(4) 0.000000 0.062(13) Uiso 0.75 2 d S . P . .
O18W O 0.1216(18) 0.046(4) -0.6422(18) 0.046(11) Uiso 0.5 1 d . . P . .
N1 N 0.2041(12) -0.467(3) -0.2650(12) 0.054(8) Uiso 1 1 d D . . . .
C1N1 C 0.2429(13) -0.423(3) -0.2321(12) 0.044(7) Uiso 1 1 d . . . . .
H1NA H 0.274448 -0.463316 -0.232121 0.066 Uiso 1 1 calc R U . . .
H1NB H 0.250728 -0.354850 -0.243387 0.066 Uiso 1 1 calc R U . . .
H1NC H 0.229899 -0.419790 -0.198487 0.066 Uiso 1 1 calc R U . . .
C2N1 C 0.1543(16) -0.406(3) -0.2661(16) 0.061(10) Uiso 1 1 d D . . . .
H2NA H 0.128739 -0.437720 -0.288619 0.091 Uiso 1 1 calc R U . . .
H2NB H 0.140638 -0.403083 -0.232740 0.091 Uiso 1 1 calc R U . . .
H2NC H 0.161467 -0.338143 -0.277640 0.091 Uiso 1 1 calc R U . . .

loop_
_atom_site_aniso_label
_atom_site_aniso_U_11
_atom_site_aniso_U_22
_atom_site_aniso_U_33
_atom_site_aniso_U_23
_atom_site_aniso_U_13
_atom_site_aniso_U_12
W1 0.0284(5) 0.0277(5) 0.0283(5) -0.0003(4) 0.0049(4) -0.0021(4)
W2 0.0291(5) 0.0246(5) 0.0267(5) -0.0014(4) 0.0045(4) 0.0003(4)
W3 0.0302(5) 0.0248(5) 0.0276(5) -0.0007(4) 0.0014(4) 0.0003(4)
W4 0.0297(5) 0.0257(5) 0.0279(6) -0.0013(4) 0.0021(4) -0.0033(4)
W5 0.0262(5) 0.0308(6) 0.0286(5) -0.0012(5) 0.0009(4) 0.0005(4)
W6 0.0295(5) 0.0256(5) 0.0271(5) -0.0009(4) 0.0028(4) 0.0026(4)
W7 0.0286(5) 0.0254(5) 0.0254(5) -0.0014(4) 0.0029(4) -0.0019(4)
W8 0.0262(5) 0.0285(5) 0.0242(5) -0.0004(4) 0.0016(4) -0.0015(4)
W9 0.0312(5) 0.0264(5) 0.0264(5) -0.0016(4) 0.0021(4) 0.0037(4)
W10 0.0323(5) 0.0266(5) 0.0256(5) -0.0019(4) 0.0010(4) -0.0012(4)
W11 0.0280(5) 0.0310(6) 0.0272(5) -0.0017(4) -0.0009(4) 0.0014(4)
W12 0.0317(5) 0.0269(5) 0.0264(5) -0.0007(4) 0.0025(4) 0.0030(4)
W13 0.0314(5) 0.0274(5) 0.0250(5) -0.0010(4) 0.0034(4) -0.0026(4)
W14 0.0262(5) 0.0312(6) 0.0236(5) -0.0005(4) 0.0025(4) 0.0010(4)
W15 0.0309(5) 0.0274(5) 0.0242(5) -0.0015(4) 0.0010(4) 0.0009(4)
W16 0.0327(5) 0.0281(5) 0.0248(5) 0.0001(4) 0.0025(4) 0.0003(4)
Ce1 0.0332(7) 0.0261(7) 0.0328(8) 0.0020(6) 0.0088(6) -0.0006(6)
Ce2 0.0399(9) 0.0567(11) 0.0320(9) -0.0061(8) 0.0020(7) 0.0145(8)
Ce3 0.0266(14) 0.0405(17) 0.0340(16) -0.0048(13) 0.0064(12) -0.0054(12)
P1 0.027(3) 0.022(3) 0.022(3) -0.005(3) 0.000(2) -0.002(2)
P2 0.028(3) 0.024(3) 0.024(3) 0.003(3) 0.000(2) -0.003(3)
P3 0.033(3) 0.037(4) 0.026(3) 0.001(3) 0.004(3) 0.009(3)
P4 0.033(3) 0.039(4) 0.025(3) 0.000(3) 0.002(3) 0.006(3)

loop_
_atom_type_symbol
_atom_type_description
_atom_type_scat_dispersion_real
_atom_type_scat_dispersion_imag
_atom_type_scat_source
C C 0.0033 0.0016 'International Tables Vol C Tables 4.2.6.8 and 6.1.1.4'
H H 0.0000 0.0000 'International Tables Vol C Tables 4.2.6.8 and 6.1.1.4'
N N 0.0061 0.0033 'International Tables Vol C Tables 4.2.6.8 and 6.1.1.4'
O O 0.0106 0.0060 'International Tables Vol C Tables 4.2.6.8 and 6.1.1.4'
P P 0.1023 0.0942 'International Tables Vol C Tables 4.2.6.8 and 6.1.1.4'
Ce Ce -0.2486 2.6331 'International Tables Vol C Tables 4.2.6.8 and 6.1.1.4'
W W -0.8490 6.8722 'International Tables Vol C Tables 4.2.6.8 and 6.1.1.4'

loop_
_geom_angle_atom_site_label_1
_geom_angle_atom_site_label_2
_geom_angle_atom_site_label_3
_geom_angle
_geom_angle_site_symmetry_1
_geom_angle_site_symmetry_3
_geom_angle_publ_flag
O1C1 W1 O1T 102.3(9) . . ?
O1C1 W1 O14 93.3(8) . . ?
O1T W1 O14 103.2(9) . . ?
O1C1 W1 O12 94.5(9) . . ?
O1T W1 O12 98.3(10) . . ?
O14 W1 O12 155.0(9) . . ?
O1C1 W1 O15 164.9(8) . . ?
O1T W1 O15 92.5(9) . . ?
O14 W1 O15 80.5(7) . . ?
O12 W1 O15 85.9(9) . . ?
O1C1 W1 O1P1 85.0(8) . . ?
O1T W1 O1P1 168.0(9) . . ?
O14 W1 O1P1 85.7(7) . . ?
O12 W1 O1P1 71.4(8) . . ?
O15 W1 O1P1 80.9(7) . . ?
O2C1 W2 O2T 99.1(9) . . ?
O2C1 W2 O27 104.3(8) . . ?
O2T W2 O27 96.7(8) . . ?
O2C1 W2 O12 95.9(9) . . ?
O2T W2 O12 94.1(9) . . ?
O27 W2 O12 155.2(9) . . ?
O2C1 W2 O26 94.0(8) . . ?
O2T W2 O26 166.9(8) . . ?
O27 W2 O26 80.2(7) . . ?
O12 W2 O26 84.2(9) . . ?
O2C1 W2 O1P1 168.8(8) . . ?
O2T W2 O1P1 86.5(8) . . ?
O27 W2 O1P1 84.5(8) . . ?
O12 W2 O1P1 73.9(8) . . ?
O26 W2 O1P1 80.6(7) . . ?
O3T W3 O3C1 102.3(9) . . ?
O3T W3 O38 104.7(9) . . ?
O3C1 W3 O38 96.6(9) . . ?
O3T W3 O34 98.9(9) . . ?
O3C1 W3 O34 95.6(9) . . ?
O38 W3 O34 150.3(9) . . ?
O3T W3 O39 90.3(9) . . ?
O3C1 W3 O39 167.5(8) . . ?
O38 W3 O39 80.4(8) . . ?
O34 W3 O39 81.8(8) . . ?
O3T W3 O2P1 165.8(8) . . ?
O3C1 W3 O2P1 89.6(8) . . ?
O38 W3 O2P1 81.3(8) . . ?
O34 W3 O2P1 71.8(8) . . ?
O39 W3 O2P1 77.9(7) . . ?
O4T W4 O45 103.6(9) . . ?
O4T W4 O34 97.6(10) . . ?
O45 W4 O34 158.7(9) . . ?
O4T W4 O410 97.1(9) . . ?
O45 W4 O410 87.1(9) . . ?
O34 W4 O410 88.9(9) . . ?
O4T W4 O14 97.2(9) . . ?
O45 W4 O14 87.5(8) . . ?
O34 W4 O14 91.3(8) . . ?
O410 W4 O14 165.6(8) . . ?
O4T W4 O2P1 170.1(8) . . ?
O45 W4 O2P1 85.8(8) . . ?
O34 W4 O2P1 73.1(8) . . ?
O410 W4 O2P1 86.4(7) . . ?
O14 W4 O2P1 79.9(7) . . ?
O5T W5 O15 99.8(9) . . ?
O5T W5 O45 102.4(10) . . ?
O15 W5 O45 91.3(9) . . ?
O5T W5 O56 99.6(10) . . ?
O15 W5 O56 94.9(9) . . ?
O45 W5 O56 155.8(9) . . ?
O5T W5 O511 95.8(9) . . ?
O15 W5 O511 164.4(8) . . ?
O45 W5 O511 85.0(8) . . ?
O56 W5 O511 82.7(8) . . ?
O5T W5 O3P1 173.2(9) . . ?
O15 W5 O3P1 83.4(7) . . ?
O45 W5 O3P1 83.5(8) . . ?
O56 W5 O3P1 74.0(8) . . ?
O511 W5 O3P1 81.1(7) . . ?
O6T W6 O26 99.4(9) . . ?
O6T W6 O67 102.2(9) . . ?
O26 W6 O67 91.4(9) . . ?
O6T W6 O56 99.9(9) . . ?
O26 W6 O56 94.6(9) . . ?
O67 W6 O56 155.8(9) . . ?
O6T W6 O612 95.2(9) . . ?
O26 W6 O612 165.2(8) . . ?
O67 W6 O612 82.8(9) . . ?
O56 W6 O612 85.5(8) . . ?
O6T W6 O3P1 173.5(8) . . ?
O26 W6 O3P1 83.4(8) . . ?
O67 W6 O3P1 83.5(8) . . ?
O56 W6 O3P1 73.9(8) . . ?
O612 W6 O3P1 82.4(8) . . ?
O7T W7 O713 98.8(9) . . ?
O7T W7 O78 100.4(10) . . ?
O713 W7 O78 92.3(9) . . ?
O7T W7 O67 102.1(10) . . ?
O713 W7 O67 87.0(9) . . ?
O78 W7 O67 157.3(9) . . ?
O7T W7 O27 97.6(9) . . ?
O713 W7 O27 162.9(8) . . ?
O78 W7 O27 89.3(8) . . ?
O67 W7 O27 85.1(8) . . ?
O7T W7 O4P1 171.2(9) . . ?
O713 W7 O4P1 87.3(8) . . ?
O78 W7 O4P1 72.8(8) . . ?
O67 W7 O4P1 84.4(8) . . ?
O27 W7 O4P1 76.9(7) . . ?
O8C1 W8 O8T 102.9(9) . . ?
O8C1 W8 O38 93.8(9) . . ?
O8T W8 O38 102.6(9) . . ?
O8C1 W8 O78 96.0(9) . . ?
O8T W8 O78 102.1(9) . . ?
O38 W8 O78 150.6(9) . . ?
O8C1 W8 O814 165.1(8) . . ?
O8T W8 O814 91.5(9) . . ?
O38 W8 O814 79.3(8) . . ?
O78 W8 O814 84.4(8) . . ?
O8C1 W8 O4P1 87.1(8) . . ?
O8T W8 O4P1 169.1(8) . . ?
O38 W8 O4P1 80.9(8) . . ?
O78 W8 O4P1 72.0(8) . . ?
O814 W8 O4P1 78.9(7) . . ?
O9T W9 O39 99.9(10) . . ?
O9T W9 O914 101.8(9) . . ?
O39 W9 O914 97.6(10) . . ?
O9T W9 O910 100.1(9) . . ?
O39 W9 O910 91.7(9) . . ?
O914 W9 O910 154.3(10) . . ?
O9T W9 O1P3 93.2(9) . . ?
O39 W9 O1P3 165.9(9) . . ?
O914 W9 O1P3 84.5(9) . . ?
O910 W9 O1P3 81.0(9) . . ?
O9T W9 O1P2 172.8(8) . . ?
O39 W9 O1P2 84.5(8) . . ?
O914 W9 O1P2 83.1(8) . . ?
O910 W9 O1P2 74.0(8) . . ?
O1P3 W9 O1P2 81.9(7) . . ?
O10T W10 O910 101.4(10) . . ?
O10T W10 O410 99.8(9) . . ?
O910 W10 O410 88.8(9) . . ?
O10T W10 O105 97.1(9) . . ?
O910 W10 O105 90.9(9) . . ?
O410 W10 O105 162.8(8) . . ?
O10T W10 O101 102.0(9) . . ?
O910 W10 O101 156.6(10) . . ?
O410 W10 O101 88.7(9) . . ?
O105 W10 O101 84.8(8) . . ?
O10T W10 O1P2 174.4(8) . . ?
O910 W10 O1P2 74.1(9) . . ?
O410 W10 O1P2 83.5(8) . . ?
O105 W10 O1P2 79.8(7) . . ?
O101 W10 O1P2 82.4(8) . . ?
O11T W11 O511 101.9(9) . . ?
O11T W11 O101 103.4(10) . . ?
O511 W11 O101 94.4(9) . . ?
O11T W11 O112 98.1(10) . . ?
O511 W11 O112 93.5(9) . . ?
O101 W11 O112 154.9(9) . . ?
O11T W11 O115 93.5(9) . . ?
O511 W11 O115 164.6(8) . . ?
O101 W11 O115 81.8(9) . . ?
O112 W11 O115 84.2(9) . . ?
O11T W11 O2P2 169.6(9) . . ?
O511 W11 O2P2 84.7(8) . . ?
O101 W11 O2P2 83.8(8) . . ?
O112 W11 O2P2 73.3(8) . . ?
O115 W11 O2P2 80.1(7) . . ?
O12T W12 O612 100.2(10) . . ?
O12T W12 O123 103.8(10) . . ?
O612 W12 O123 92.5(9) . . ?
O12T W12 O112 97.3(10) . . ?
O612 W12 O112 95.3(9) . . ?
O123 W12 O112 155.9(9) . . ?
O12T W12 O126 95.4(10) . . ?
O612 W12 O126 164.3(9) . . ?
O123 W12 O126 83.0(8) . . ?
O112 W12 O126 83.3(9) . . ?
O12T W12 O2P2 169.7(9) . . ?
O612 W12 O2P2 84.9(8) . . ?
O123 W12 O2P2 84.8(8) . . ?
O112 W12 O2P2 73.2(8) . . ?
O126 W12 O2P2 79.7(8) . . ?
O13T W13 O136 100.5(9) . . ?
O13T W13 O713 98.6(9) . . ?
O136 W13 O713 160.4(8) . . ?
O13T W13 O134 99.3(9) . . ?
O136 W13 O134 92.5(9) . . ?
O713 W13 O134 88.9(9) . . ?
O13T W13 O123 104.2(9) . . ?
O136 W13 O123 85.5(9) . . ?
O713 W13 O123 85.4(8) . . ?
O134 W13 O123 156.3(9) . . ?
O13T W13 O3P2 173.3(8) . . ?
O136 W13 O3P2 79.2(8) . . ?
O713 W13 O3P2 82.4(8) . . ?
O134 W13 O3P2 74.0(8) . . ?
O123 W13 O3P2 82.5(8) . . ?
O14T W14 O814 100.2(9) . . ?
O14T W14 O134 98.1(9) . . ?
O814 W14 O134 93.0(9) . . ?
O14T W14 O914 101.9(9) . . ?
O814 W14 O914 95.8(9) . . ?
O134 W14 O914 156.2(9) . . ?
O14T W14 O1P4 93.5(9) . . ?
O814 W14 O1P4 166.3(8) . . ?
O134 W14 O1P4 84.1(9) . . ?
O914 W14 O1P4 82.2(9) . . ?
O14T W14 O3P2 172.1(9) . . ?
O814 W14 O3P2 85.2(8) . . ?
O134 W14 O3P2 75.6(8) . . ?
O914 W14 O3P2 83.2(8) . . ?
O1P4 W14 O3P2 81.1(7) . . ?
O15T W15 O115 101.1(9) . . ?
O15T W15 O156 97.3(9) . . ?
O115 W15 O156 97.2(9) . . ?
O15T W15 O105 103.7(8) . . ?
O115 W15 O105 88.7(9) . . ?
O156 W15 O105 156.6(8) . . ?
O15T W15 O2P3 94.1(8) . . ?
O115 W15 O2P3 163.5(9) . . ?
O156 W15 O2P3 87.2(8) . . ?
O105 W15 O2P3 81.3(8) . . ?
O15T W15 O4P2 167.8(8) . . ?
O115 W15 O4P2 84.6(8) . . ?
O156 W15 O4P2 71.1(8) . . ?
O105 W15 O4P2 87.1(7) . . ?
O2P3 W15 O4P2 81.8(7) . . ?
O16T W16 O126 100.8(9) . . ?
O16T W16 O136 103.4(9) . . ?
O126 W16 O136 88.2(9) . . ?
O16T W16 O156 97.7(9) . . ?
O126 W16 O156 97.1(9) . . ?
O136 W16 O156 156.8(9) . . ?
O16T W16 O2P4 95.1(8) . . ?
O126 W16 O2P4 162.7(9) . . ?
O136 W16 O2P4 81.5(8) . . ?
O156 W16 O2P4 87.3(8) . . ?
O16T W16 O4P2 168.9(8) . . ?
O126 W16 O4P2 84.3(8) . . ?
O136 W16 O4P2 86.5(8) . . ?
O156 W16 O4P2 71.7(8) . . ?
O2P4 W16 O4P2 81.2(7) . . ?
O2T Ce1 O3C1 111.1(6) . . ?
O2T Ce1 O2C1 143.1(6) . 4_554 ?
O3C1 Ce1 O2C1 84.9(6) . 4_554 ?
O2T Ce1 O14C 143.0(7) . . ?
O3C1 Ce1 O14C 75.2(7) . . ?
O2C1 Ce1 O14C 72.0(7) 4_554 . ?
O2T Ce1 O8C1 72.7(6) . . ?
O3C1 Ce1 O8C1 67.5(6) . . ?
O2C1 Ce1 O8C1 142.9(6) 4_554 . ?
O14C Ce1 O8C1 77.1(7) . . ?
O2T Ce1 O12C 111.6(9) . . ?
O3C1 Ce1 O12C 136.9(9) . . ?
O2C1 Ce1 O12C 64.1(9) 4_554 . ?
O14C Ce1 O12C 67.4(9) . . ?
O8C1 Ce1 O12C 121.1(9) . . ?
O2T Ce1 O1C1 73.7(6) . . ?
O3C1 Ce1 O1C1 69.5(6) . . ?
O2C1 Ce1 O1C1 82.0(6) 4_554 . ?
O14C Ce1 O1C1 137.6(7) . . ?
O8C1 Ce1 O1C1 108.9(6) . . ?
O12C Ce1 O1C1 129.2(9) . . ?
O2T Ce1 O11C 72.5(6) . . ?
O3C1 Ce1 O11C 132.3(6) . . ?
O2C1 Ce1 O11C 72.3(6) 4_554 . ?
O14C Ce1 O11C 131.4(7) . . ?
O8C1 Ce1 O11C 144.7(6) . . ?
O12C Ce1 O11C 67.9(9) . . ?
O1C1 Ce1 O11C 66.3(6) . . ?
O2T Ce1 O13C 69.1(8) . . ?
O3C1 Ce1 O13C 131.5(8) . . ?
O2C1 Ce1 O13C 125.2(8) 4_554 . ?
O14C Ce1 O13C 79.7(9) . . ?
O8C1 Ce1 O13C 66.8(8) . . ?
O12C Ce1 O13C 61.8(10) . . ?
O1C1 Ce1 O13C 142.1(8) . . ?
O11C Ce1 O13C 95.2(8) . . ?
O3P4 Ce2 O3P3 79.6(7) . . ?
O3P4 Ce2 O27C 137.1(15) . . ?
O3P3 Ce2 O27C 139.1(13) . . ?
O3P4 Ce2 O24C 81.9(8) . . ?
O3P3 Ce2 O24C 149.3(8) . . ?
O27C Ce2 O24C 68.6(12) . . ?
O3P4 Ce2 O25C 146.4(10) . . ?
O3P3 Ce2 O25C 87.3(9) . . ?
O27C Ce2 O25C 69.2(16) . . ?
O24C Ce2 O25C 94.9(10) . . ?
O3P4 Ce2 O22C 74.2(8) . . ?
O3P3 Ce2 O22C 76.0(7) . . ?
O27C Ce2 O22C 123.8(11) . . ?
O24C Ce2 O22C 75.5(8) . . ?
O25C Ce2 O22C 72.6(9) . . ?
O3P4 Ce2 O23C 129.5(8) . . ?
O3P3 Ce2 O23C 75.6(7) . . ?
O27C Ce2 O23C 66.5(12) . . ?
O24C Ce2 O23C 134.5(8) . . ?
O25C Ce2 O23C 75.3(10) . . ?
O22C Ce2 O23C 137.7(8) . . ?
O3P4 Ce2 O21C 70.4(9) . . ?
O3P3 Ce2 O21C 99.5(8) . . ?
O27C Ce2 O21C 82.8(14) . . ?
O24C Ce2 O21C 97.0(8) . . ?
O25C Ce2 O21C 142.8(10) . . ?
O22C Ce2 O21C 144.6(8) . . ?
O23C Ce2 O21C 71.3(9) . . ?
O3P4 Ce2 O26C 124.0(13) . . ?
O3P3 Ce2 O26C 148.2(11) . . ?
O24C Ce2 O26C 61.9(11) . . ?
O25C Ce2 O26C 81.7(14) . . ?
O22C Ce2 O26C 127.6(10) . . ?
O23C Ce2 O26C 72.7(11) . . ?
O21C Ce2 O26C 73.3(12) . . ?
O34C Ce3 O35C 129.8(18) . . ?
O34C Ce3 O32C 151.4(13) . . ?
O35C Ce3 O32C 73.0(17) . . ?
O34C Ce3 O31C 97.0(18) . . ?
O35C Ce3 O31C 71(2) . . ?
O32C Ce3 O31C 72.4(17) . . ?
O34C Ce3 O34C 50.7(18) . 2_654 ?
O35C Ce3 O34C 79.9(17) . 2_654 ?
O32C Ce3 O34C 140.0(13) . 2_654 ?
O31C Ce3 O34C 71.3(18) . 2_654 ?
O34C Ce3 O33C 122.4(14) . . ?
O35C Ce3 O33C 85.9(18) . . ?
O32C Ce3 O33C 69.9(14) . . ?
O31C Ce3 O33C 140.1(18) . . ?
O34C Ce3 O33C 137.2(14) 2_654 . ?
O34C Ce3 O1T 89.2(11) . . ?
O35C Ce3 O1T 140.0(15) . . ?
O32C Ce3 O1T 67.2(10) . . ?
O31C Ce3 O1T 99.0(15) . . ?
O34C Ce3 O1T 135.1(10) 2_654 . ?
O33C Ce3 O1T 77.8(11) . . ?
O34C Ce3 Ce3 59.0(10) . 2_654 ?
O35C Ce3 Ce3 86.3(15) . 2_654 ?
O32C Ce3 Ce3 148.8(9) . 2_654 ?
O31C Ce3 Ce3 123.2(14) . 2_654 ?
O34C Ce3 Ce3 53.3(9) 2_654 2_654 ?
O33C Ce3 Ce3 85.9(10) . 2_654 ?
O1T Ce3 Ce3 127.8(5) . 2_654 ?
O4P1 P1 O3P1 113.6(11) . . ?
O4P1 P1 O2P1 108.4(11) . . ?
O3P1 P1 O2P1 111.5(11) . . ?
O4P1 P1 O1P1 107.5(11) . . ?
O3P1 P1 O1P1 106.7(10) . . ?
O2P1 P1 O1P1 109.1(11) . . ?
O1P2 P2 O3P2 111.1(11) . . ?
O1P2 P2 O4P2 110.4(11) . . ?
O3P2 P2 O4P2 107.4(11) . . ?
O1P2 P2 O2P2 109.2(11) . . ?
O3P2 P2 O2P2 109.3(12) . . ?
O4P2 P2 O2P2 109.3(11) . . ?
O1P3 P3 O3P3 113.4(11) . . ?
O1P3 P3 O2P3 110.0(12) . . ?
O3P3 P3 O2P3 109.2(12) . . ?
O1P3 P3 C31 108.1(11) . . ?
O3P3 P3 C31 106.2(11) . . ?
O2P3 P3 C31 109.8(11) . . ?
O3P4 P4 O1P4 110.7(12) . . ?
O3P4 P4 O2P4 109.1(12) . . ?
O1P4 P4 O2P4 111.8(11) . . ?
O3P4 P4 C41 109.3(11) . . ?
O1P4 P4 C41 107.7(11) . . ?
O2P4 P4 C41 108.2(11) . . ?
C32 C31 C36 120.0 . . ?
C32 C31 P3 121.9(13) . . ?
C36 C31 P3 118.1(13) . . ?
C33 C32 C31 120.0 . . ?
C34 C33 C32 120.0 . . ?
C33 C34 C35 120.0 . . ?
C36 C35 C34 120.0 . . ?
C35 C36 C31 120.0 . . ?
C42 C41 C46 120.0 . . ?
C42 C41 P4 122.2(12) . . ?
C46 C41 P4 117.8(12) . . ?
C41 C42 C43 120.0 . . ?
C44 C43 C42 120.0 . . ?
C45 C44 C43 120.0 . . ?
C44 C45 C46 120.0 . . ?
C45 C46 C41 120.0 . . ?
W1 O1T Ce3 165.0(12) . . ?
W2 O2T Ce1 139.5(10) . . ?
P1 O1P1 W2 128.9(11) . . ?
P1 O1P1 W1 126.3(10) . . ?
W2 O1P1 W1 94.7(7) . . ?
P1 O2P1 W4 127.5(10) . . ?
P1 O2P1 W3 127.7(10) . . ?
W4 O2P1 W3 91.2(6) . . ?
P1 O3P1 W6 125.4(11) . . ?
P1 O3P1 W5 127.1(11) . . ?
W6 O3P1 W5 90.2(6) . . ?
P1 O4P1 W7 128.1(11) . . ?
P1 O4P1 W8 129.6(11) . . ?
W7 O4P1 W8 90.1(6) . . ?
P2 O1P2 W9 130.8(11) . . ?
P2 O1P2 W10 128.1(11) . . ?
W9 O1P2 W10 89.3(7) . . ?
P2 O2P2 W11 127.3(12) . . ?
P2 O2P2 W12 126.9(11) . . ?
W11 O2P2 W12 89.9(7) . . ?
P2 O3P2 W14 130.7(12) . . ?
P2 O3P2 W13 129.3(12) . . ?
W14 O3P2 W13 89.5(7) . . ?
P2 O4P2 W16 125.9(12) . . ?
P2 O4P2 W15 123.3(11) . . ?
W16 O4P2 W15 93.8(7) . . ?
P3 O1P3 W9 152.6(13) . . ?
P3 O2P3 W15 134.6(13) . . ?
P3 O3P3 Ce2 147.9(13) . . ?
P4 O1P4 W14 153.1(13) . . ?
P4 O2P4 W16 137.5(12) . . ?
P4 O3P4 Ce2 156.7(14) . . ?
W2 O12 W1 118.3(11) . . ?
W1 O14 W4 155.6(10) . . ?
W5 O15 W1 150.0(11) . . ?
W6 O26 W2 148.4(10) . . ?
W2 O27 W7 158.0(11) . . ?
W4 O34 W3 123.7(12) . . ?
W8 O38 W3 141.2(12) . . ?
W9 O39 W3 163.9(12) . . ?
W5 O45 W4 146.0(12) . . ?
W5 O56 W6 121.3(11) . . ?
W6 O67 W7 148.3(13) . . ?
W7 O78 W8 125.0(11) . . ?
W11 O101 W10 156.9(12) . . ?
W10 O105 W15 149.7(10) . . ?
W12 O112 W11 121.7(11) . . ?
W15 O115 W11 149.7(12) . . ?
W12 O123 W13 155.4(12) . . ?
W16 O126 W12 149.6(12) . . ?
W13 O134 W14 120.7(11) . . ?
W13 O136 W16 150.3(12) . . ?
W15 O156 W16 121.3(11) . . ?
W10 O410 W4 163.2(12) . . ?
W11 O511 W5 159.1(11) . . ?
W12 O612 W6 162.8(11) . . ?
W13 O713 W7 167.4(11) . . ?
W14 O814 W8 167.2(12) . . ?
W10 O910 W9 122.2(13) . . ?
W9 O914 W14 162.9(13) . . ?
W1 O1C1 Ce1 139.3(10) . . ?
W2 O2C1 Ce1 166.1(10) . 4_544 ?
W3 O3C1 Ce1 155.8(10) . . ?
W8 O8C1 Ce1 160.8(11) . . ?
Ce3 O34C Ce3 67.7(11) . 2_654 ?
C1N1 N1 C2N1 111(3) . . ?

loop_
_geom_bond_atom_site_label_1
_geom_bond_atom_site_label_2
_geom_bond_distance
_geom_bond_site_symmetry_2
_geom_bond_publ_flag
W1 O1C1 1.729(19) . ?
W1 O1T 1.74(2) . ?
W1 O14 1.891(18) . ?
W1 O12 1.94(2) . ?
W1 O15 2.099(19) . ?
W1 O1P1 2.303(18) . ?
W2 O2C1 1.695(19) . ?
W2 O2T 1.762(18) . ?
W2 O27 1.886(18) . ?
W2 O12 1.93(2) . ?
W2 O26 2.121(19) . ?
W2 O1P1 2.208(19) . ?
W3 O3T 1.70(2) . ?
W3 O3C1 1.770(19) . ?
W3 O38 1.91(2) . ?
W3 O34 1.93(2) . ?
W3 O39 2.13(2) . ?
W3 O2P1 2.393(18) . ?
W4 O4T 1.67(2) . ?
W4 O45 1.90(2) . ?
W4 O34 1.91(2) . ?
W4 O410 1.933(19) . ?
W4 O14 1.935(18) . ?
W4 O2P1 2.347(18) . ?
W5 O5T 1.71(2) . ?
W5 O15 1.797(19) . ?
W5 O45 1.89(2) . ?
W5 O56 1.91(2) . ?
W5 O511 2.00(2) . ?
W5 O3P1 2.360(18) . ?
W6 O6T 1.72(2) . ?
W6 O26 1.798(19) . ?
W6 O67 1.88(2) . ?
W6 O56 1.92(2) . ?
W6 O612 1.99(2) . ?
W6 O3P1 2.356(19) . ?
W7 O7T 1.70(2) . ?
W7 O713 1.897(18) . ?
W7 O78 1.90(2) . ?
W7 O67 1.92(2) . ?
W7 O27 1.949(18) . ?
W7 O4P1 2.364(19) . ?
W8 O8C1 1.689(19) . ?
W8 O8T 1.716(19) . ?
W8 O38 1.89(2) . ?
W8 O78 1.90(2) . ?
W8 O814 2.10(2) . ?
W8 O4P1 2.396(19) . ?
W9 O9T 1.697(19) . ?
W9 O39 1.78(2) . ?
W9 O914 1.84(2) . ?
W9 O910 1.96(2) . ?
W9 O1P3 2.09(2) . ?
W9 O1P2 2.339(19) . ?
W10 O10T 1.67(2) . ?
W10 O910 1.85(2) . ?
W10 O410 1.877(19) . ?
W10 O105 1.895(18) . ?
W10 O101 1.90(2) . ?
W10 O1P2 2.409(19) . ?
W11 O11T 1.72(2) . ?
W11 O511 1.844(19) . ?
W11 O101 1.87(2) . ?
W11 O112 1.92(2) . ?
W11 O115 2.09(2) . ?
W11 O2P2 2.35(2) . ?
W12 O12T 1.69(2) . ?
W12 O612 1.84(2) . ?
W12 O123 1.85(2) . ?
W12 O112 1.89(2) . ?
W12 O126 2.07(2) . ?
W12 O2P2 2.37(2) . ?
W13 O13T 1.689(19) . ?
W13 O136 1.88(2) . ?
W13 O713 1.888(19) . ?
W13 O134 1.91(2) . ?
W13 O123 1.930(19) . ?
W13 O3P2 2.40(2) . ?
W14 O14T 1.719(19) . ?
W14 O814 1.78(2) . ?
W14 O134 1.92(2) . ?
W14 O914 1.93(2) . ?
W14 O1P4 2.032(19) . ?
W14 O3P2 2.33(2) . ?
W15 O15T 1.728(19) . ?
W15 O115 1.77(2) . ?
W15 O156 1.91(2) . ?
W15 O105 1.907(18) . ?
W15 O2P3 2.09(2) . ?
W15 O4P2 2.307(19) . ?
W16 O16T 1.693(18) . ?
W16 O126 1.81(2) . ?
W16 O136 1.91(2) . ?
W16 O156 1.93(2) . ?
W16 O2P4 2.015(19) . ?
W16 O4P2 2.26(2) . ?
Ce1 O2T 2.437(18) . ?
Ce1 O3C1 2.478(19) . ?
Ce1 O2C1 2.505(19) 4_554 ?
Ce1 O14C 2.52(2) . ?
Ce1 O8C1 2.520(19) . ?
Ce1 O12C 2.54(3) . ?
Ce1 O1C1 2.559(19) . ?
Ce1 O11C 2.57(2) . ?
Ce1 O13C 2.69(3) . ?
Ce2 O3P4 2.34(2) . ?
Ce2 O3P3 2.42(2) . ?
Ce2 O27C 2.47(4) . ?
Ce2 O24C 2.49(2) . ?
Ce2 O25C 2.49(4) . ?
Ce2 O22C 2.51(2) . ?
Ce2 O23C 2.54(3) . ?
Ce2 O21C 2.57(3) . ?
Ce2 O26C 2.64(4) . ?
Ce3 O34C 2.35(4) . ?
Ce3 O35C 2.44(6) . ?
Ce3 O32C 2.49(4) . ?
Ce3 O31C 2.50(6) . ?
Ce3 O34C 2.52(4) 2_654 ?
Ce3 O33C 2.54(5) . ?
Ce3 O1T 2.57(2) . ?
Ce3 Ce3 2.714(6) 2_654 ?
P1 O4P1 1.481(19) . ?
P1 O3P1 1.51(2) . ?
P1 O2P1 1.52(2) . ?
P1 O1P1 1.590(19) . ?
P2 O1P2 1.50(2) . ?
P2 O3P2 1.52(2) . ?
P2 O4P2 1.54(2) . ?
P2 O2P2 1.56(2) . ?
P3 O1P3 1.49(2) . ?
P3 O3P3 1.52(2) . ?
P3 O2P3 1.54(2) . ?
P3 C31 1.829(18) . ?
P4 O3P4 1.52(2) . ?
P4 O1P4 1.54(2) . ?
P4 O2P4 1.54(2) . ?
P4 C41 1.832(18) . ?
C31 C32 1.3900 . ?
C31 C36 1.3900 . ?
C32 C33 1.3900 . ?
C33 C34 1.3900 . ?
C34 C35 1.3900 . ?
C35 C36 1.3900 . ?
C41 C42 1.3900 . ?
C41 C46 1.3900 . ?
C42 C43 1.3900 . ?
C43 C44 1.3900 . ?
C44 C45 1.3900 . ?
C45 C46 1.3900 . ?
O13W O13W 1.72(8) 2_554 ?
O15W O16W 1.54(8) . ?
N1 C1N1 1.45(4) . ?
N1 C2N1 1.52(5) . ?
